data_7709648
loop_
_publ_author_name
'Lin, Wei-Quan'
'Wang, Dan-Ru'
'Long, Wei-Jian'
'Lin, Li-Shan'
'Tao, Ze-Xian'
'Liu, Jun-Liang'
'Liu, Zhao-Qing'
'Leng, Ji-Dong'

_publ_section_title
;
 Stereoisomeric coordination polymers based on facial and meridional
 six-coordinate dysprosium(III)
;
_journal_name_full 'Dalton Transactions'
_journal_paper_doi 10.1039/D2DT00334A
_journal_year 2022
_chemical_formula_moiety 'C156 H144 Cl12 Dy4 O12 P12'
_chemical_formula_sum 'C156 H144 Cl12 Dy4 O12 P12'
_chemical_formula_weight 3657.74
_space_group_crystal_system trigonal
_space_group_IT_number 148
_space_group_name_Hall '-R 3'
_space_group_name_H-M_alt 'R -3 :H'
_atom_sites_solution_hydrogens geom
_audit_creation_date 2021-12-21
_audit_creation_method
;
Olex2 1.5
(compiled 2021.12.09 svn.r5202d8cf for OlexSys, GUI svn.r6439)
;
_audit_update_record
;
2021-12-30 deposited with the CCDC.	2022-02-24 downloaded from the CCDC.
;
_cell_angle_alpha 90
_cell_angle_beta 90
_cell_angle_gamma 120
_cell_formula_units_Z 6
_cell_length_a 35.6799(2)
_cell_length_b 35.6799(2)
_cell_length_c 21.42150(10)
_cell_measurement_reflns_used 21587
_cell_measurement_temperature 100(2)
_cell_measurement_theta_max 76.6870
_cell_measurement_theta_min 2.4580
_cell_volume 23617.2(2)
_computing_cell_refinement 'CrysAlisPro 1.171.39.46 (Rigaku OD, 2018)'
_computing_data_collection 'CrysAlisPro 1.171.39.46 (Rigaku OD, 2018)'
_computing_data_reduction 'CrysAlisPro 1.171.39.46 (Rigaku OD, 2018)'
_computing_molecular_graphics 'Olex2 1.5 (Dolomanov et al., 2009)'
_computing_publication_material 'Olex2 1.5 (Dolomanov et al., 2009)'
_computing_structure_refinement 'SHELXL 2017/1 (Sheldrick, 2015)'
_computing_structure_solution 'SHELXT 2014/5 (Sheldrick, 2014)'
_diffrn_ambient_environment N~2~
_diffrn_ambient_temperature 100(2)
_diffrn_detector 'CCD plate'
_diffrn_detector_type HyPix
_diffrn_measured_fraction_theta_full 0.990
_diffrn_measured_fraction_theta_max 0.944
_diffrn_measurement_details
;
List of Runs (angles in degrees, time in seconds):

  # Type    Start    End  Width  t~exp~   \w     \q     \k     \f   Frames
#--------------------------------------------------------------------------
  1  \w    -48.00  20.00   0.50    0.80    --  -46.37  45.00  11.00  136
  2  \w    -72.00 -46.00   0.50    3.20    -- -102.00  45.00  11.00   52
  3  \w    -73.00 -42.00   0.50    3.20    -- -102.00  45.00  60.00   62
  4  \w   -112.00 -59.00   0.50    3.20    -- -102.00  61.00  30.00  106
  5  \w   -171.00-127.00   0.50    3.20    -- -102.00 -61.00-108.00   88
  6  \w   -118.00 -93.00   0.50    0.80    --  -46.37-125.00-180.00   50
  7  \w   -113.00 -83.00   0.50    0.80    --  -46.37-125.00  30.00   60
  8  \w   -116.00 -79.00   0.50    0.80    --  -46.37-125.00  90.00   74
  9  \w     33.00  65.00   0.50    3.20    --  107.00 -30.00 150.00   64
 10  \w     33.00  58.00   0.50    3.20    --  107.00 -30.00  90.00   50
 11  \w     37.00 100.00   0.50    3.20    --  107.00 -94.00 120.00  126
 12  \w     43.00  69.00   0.50    3.20    --  107.00 -30.00 -60.00   52
 13  \w     46.00  71.00   0.50    3.20    --  107.00 -30.00 -90.00   50
 14  \w     33.00  59.00   0.50    3.20    --  107.00 -30.00-150.00   52
 15  \w     34.00  71.00   0.50    3.20    --  107.00 -30.00-180.00   74
;
_diffrn_measurement_device 'four-circle diffractometer'
_diffrn_measurement_device_type 'XtaLAB Synergy R, DW system, HyPix'
_diffrn_measurement_method '\w scans'
_diffrn_orient_matrix_type 'CrysAlisPro convention (1999,Acta A55,543-557)'
_diffrn_orient_matrix_UB_11 -0.0353988000
_diffrn_orient_matrix_UB_12 -0.0479011000
_diffrn_orient_matrix_UB_13 0.0061632000
_diffrn_orient_matrix_UB_21 -0.0147672000
_diffrn_orient_matrix_UB_22 0.0102219000
_diffrn_orient_matrix_UB_23 0.0621611000
_diffrn_orient_matrix_UB_31 -0.0318509000
_diffrn_orient_matrix_UB_32 0.0094158000
_diffrn_orient_matrix_UB_33 -0.0356380000
_diffrn_radiation_monochromator mirror
_diffrn_radiation_probe x-ray
_diffrn_radiation_type 'Cu K\a'
_diffrn_radiation_wavelength 1.54184
_diffrn_reflns_av_R_equivalents 0.0211
_diffrn_reflns_av_unetI/netI 0.0220
_diffrn_reflns_Laue_measured_fraction_full 0.990
_diffrn_reflns_Laue_measured_fraction_max 0.944
_diffrn_reflns_limit_h_max 24
_diffrn_reflns_limit_h_min -40
_diffrn_reflns_limit_k_max 43
_diffrn_reflns_limit_k_min -33
_diffrn_reflns_limit_l_max 23
_diffrn_reflns_limit_l_min -26
_diffrn_reflns_number 28652
_diffrn_reflns_point_group_measured_fraction_full 0.990
_diffrn_reflns_point_group_measured_fraction_max 0.944
_diffrn_reflns_theta_full 67.684
_diffrn_reflns_theta_max 76.900
_diffrn_reflns_theta_min 2.477
_diffrn_source 'Rotating-anode X-ray tube'
_diffrn_source_type 'Rigaku (Cu) X-ray Source'
_exptl_absorpt_coefficient_mu 13.465
_exptl_absorpt_correction_T_max 1.00000
_exptl_absorpt_correction_T_min 0.44478
_exptl_absorpt_correction_type multi-scan
_exptl_absorpt_process_details
;
CrysAlisPro 1.171.39.46 (Rigaku Oxford Diffraction, 2018)
Empirical absorption correction using spherical harmonics,
 implemented in SCALE3 ABSPACK scaling algorithm.
;
_exptl_crystal_colour colourless
_exptl_crystal_colour_primary colourless
_exptl_crystal_density_diffrn 1.543
_exptl_crystal_description needle
_exptl_crystal_F_000 10944
_exptl_crystal_size_max 0.1
_exptl_crystal_size_mid 0.05
_exptl_crystal_size_min 0.05
_refine_diff_density_max 2.668
_refine_diff_density_min -2.256
_refine_diff_density_rms 0.108
_refine_ls_extinction_method none
_refine_ls_goodness_of_fit_ref 1.051
_refine_ls_hydrogen_treatment constr
_refine_ls_matrix_type full
_refine_ls_number_parameters 589
_refine_ls_number_reflns 10478
_refine_ls_number_restraints 0
_refine_ls_restrained_S_all 1.051
_refine_ls_R_factor_all 0.0510
_refine_ls_R_factor_gt 0.0495
_refine_ls_shift/su_max 0.002
_refine_ls_shift/su_mean 0.000
_refine_ls_structure_factor_coef Fsqd
_refine_ls_weighting_details 'w=1/[\s^2^(Fo^2^)+(0.0465P)^2^+332.3649P] where P=(Fo^2^+2Fc^2^)/3'
_refine_ls_weighting_scheme calc
_refine_ls_wR_factor_gt 0.1191
_refine_ls_wR_factor_ref 0.1200
_reflns_Friedel_coverage 0.000
_reflns_number_gt 10056
_reflns_number_total 10478
_reflns_threshold_expression 'I > 2\s(I)'
_cod_data_source_file d2dt00334a2.cif
_cod_data_source_block 181214d3_dycl3_rf
_cod_original_cell_volume 23617.2(3)
_cod_original_sg_symbol_H-M 'R -3'
_cod_database_code 7709648
_shelx_shelxl_version_number 2017/1
_chemical_oxdiff_formula 'Dy P O C H Cl'
_shelx_space_group_comment
;
The symmetry employed for this shelxl refinement is uniquely defined
by the following loop, which should always be used as a source of
symmetry information in preference to the above space-group names.
They are only intended as comments.
;
_shelx_estimated_absorpt_t_max 0.552
_shelx_estimated_absorpt_t_min 0.346
_olex2_refinement_description
;
1. Fixed Uiso
 At 1.2 times of:
  All C(H) groups, All C(H,H) groups
2.a Secondary CH2 refined with riding coordinates:
 C13(H13A,H13B), C14(H14A,H14B), C39(H39A,H39B), C40(H40A,H40B)
2.b Aromatic/amide H refined with riding coordinates:
 C2(H2), C3(H3), C4(H4), C5(H5), C6(H6), C8(H8), C9(H9), C10(H10), C11(H11),
 C12(H12), C16(H16), C17(H17), C18(H18), C19(H19), C20(H20), C22(H22), C23(H23),
  C24(H24), C25(H25), C26(H26), C28(H28), C29(H29), C30(H30), C31(H31),
 C32(H32), C34(H34), C35(H35), C36(H36), C37(H37), C38(H38), C42(H42), C43(H43),
  C44(H44), C45(H45), C46(H46), C48(H48), C49(H49), C50(H50), C51(H51), C52(H52)
;
_olex2_submission_special_instructions 'No special instructions were received'
_oxdiff_exptl_absorpt_empirical_details
;
Empirical correction (ABSPACK) includes:
- Absorption correction using spherical harmonics
- Frame scaling
;
_oxdiff_exptl_absorpt_empirical_full_max 2.071
_oxdiff_exptl_absorpt_empirical_full_min 0.679

loop_
_space_group_symop_operation_xyz
'x, y, z'
'-y, x-y, z'
'-x+y, -x, z'
'x+2/3, y+1/3, z+1/3'
'-y+2/3, x-y+1/3, z+1/3'
'-x+y+2/3, -x+1/3, z+1/3'
'x+1/3, y+2/3, z+2/3'
'-y+1/3, x-y+2/3, z+2/3'
'-x+y+1/3, -x+2/3, z+2/3'
'-x, -y, -z'
'y, -x+y, -z'
'x-y, x, -z'
'-x+2/3, -y+1/3, -z+1/3'
'y+2/3, -x+y+1/3, -z+1/3'
'x-y+2/3, x+1/3, -z+1/3'
'-x+1/3, -y+2/3, -z+2/3'
'y+1/3, -x+y+2/3, -z+2/3'
'x-y+1/3, x+2/3, -z+2/3'

loop_
_atom_site_label
_atom_site_type_symbol
_atom_site_fract_x
_atom_site_fract_y
_atom_site_fract_z
_atom_site_U_iso_or_equiv
_atom_site_adp_type
_atom_site_occupancy
_atom_site_site_symmetry_order
_atom_site_calc_flag
_atom_site_refinement_flags_posn
_atom_site_refinement_flags_adp
_atom_site_refinement_flags_occupancy
_atom_site_disorder_assembly
_atom_site_disorder_group
Dy1 Dy 0.32604(2) 0.41875(2) 0.41635(2) 0.02459(8) Uani 1 1 d . . . . .
Dy2 Dy 0.333333 0.666667 0.43699(3) 0.03088(12) Uani 1 3 d S T P . .
Cl1 Cl 0.38842(4) 0.40674(4) 0.45906(7) 0.0466(3) Uani 1 1 d . . . . .
Cl2 Cl 0.37660(4) 0.47763(4) 0.33620(6) 0.0391(3) Uani 1 1 d . . . . .
Cl3 Cl 0.25538(4) 0.42003(3) 0.38162(5) 0.0311(2) Uani 1 1 d . . . . .
Cl4 Cl 0.27046(3) 0.60499(3) 0.50190(6) 0.0360(3) Uani 1 1 d . . . . .
P1 P 0.33489(4) 0.31083(4) 0.63996(7) 0.0378(3) Uani 1 1 d . . . . .
P2 P 0.24924(4) 0.34218(5) 0.53486(7) 0.0462(4) Uani 1 1 d . . . . .
P3 P 0.36559(3) 0.52347(3) 0.49160(5) 0.0223(2) Uani 1 1 d . . . . .
P4 P 0.29565(3) 0.56282(3) 0.35997(6) 0.0248(2) Uani 1 1 d . . . . .
O1 O 0.30582(12) 0.36174(10) 0.35236(17) 0.0372(8) Uani 1 1 d . . . . .
O2 O 0.28267(11) 0.37344(11) 0.48984(17) 0.0375(8) Uani 1 1 d . . . . .
O3 O 0.34522(10) 0.47551(9) 0.47893(14) 0.0254(6) Uani 1 1 d . . . . .
O4 O 0.31872(10) 0.61111(9) 0.37100(17) 0.0314(7) Uani 1 1 d . . . . .
C1 C 0.35308(15) 0.28649(15) 0.5829(2) 0.0350(11) Uani 1 1 d . . . . .
C2 C 0.37505(17) 0.30931(17) 0.5290(3) 0.0432(12) Uani 1 1 d . . . . .
H2 H 0.378406 0.336985 0.520673 0.052 Uiso 1 1 calc R U . . .
C3 C 0.3915(2) 0.2918(2) 0.4886(3) 0.0557(16) Uani 1 1 d . . . . .
H3 H 0.406032 0.307179 0.451929 0.067 Uiso 1 1 calc R U . . .
C4 C 0.3874(2) 0.2523(2) 0.5002(3) 0.0637(18) Uani 1 1 d . . . . .
H4 H 0.399778 0.240799 0.472114 0.076 Uiso 1 1 calc R U . . .
C5 C 0.3655(2) 0.2288(2) 0.5524(3) 0.0609(17) Uani 1 1 d . . . . .
H5 H 0.362503 0.201205 0.560085 0.073 Uiso 1 1 calc R U . . .
C6 C 0.34788(19) 0.24568(17) 0.5934(3) 0.0459(13) Uani 1 1 d . . . . .
H6 H 0.332167 0.229396 0.628800 0.055 Uiso 1 1 calc R U . . .
C7 C 0.38271(18) 0.35357(16) 0.6813(4) 0.0531(18) Uani 1 1 d . . . . .
C8 C 0.39314(19) 0.3448(2) 0.7386(3) 0.0572(16) Uani 1 1 d . . . . .
H8 H 0.375677 0.317004 0.756605 0.069 Uiso 1 1 calc R U . . .
C9 C 0.4293(2) 0.3762(3) 0.7711(4) 0.073(2) Uani 1 1 d . . . . .
H9 H 0.435619 0.369833 0.811468 0.087 Uiso 1 1 calc R U . . .
C10 C 0.4550(2) 0.4151(2) 0.7460(4) 0.068(2) Uani 1 1 d . . . . .
H10 H 0.480524 0.435533 0.767189 0.082 Uiso 1 1 calc R U . . .
C11 C 0.4446(2) 0.4254(2) 0.6903(4) 0.0628(18) Uani 1 1 d . . . . .
H11 H 0.461270 0.454114 0.674733 0.075 Uiso 1 1 calc R U . . .
C12 C 0.4089(2) 0.3937(2) 0.6545(4) 0.0652(19) Uani 1 1 d . . . . .
H12 H 0.403277 0.400011 0.613598 0.078 Uiso 1 1 calc R U . . .
C13 C 0.31187(18) 0.3406(2) 0.6054(3) 0.0487(14) Uani 1 1 d . . . . .
H13A H 0.305960 0.356458 0.638330 0.058 Uiso 1 1 calc R U . . .
H13B H 0.332689 0.362058 0.575494 0.058 Uiso 1 1 calc R U . . .
C14 C 0.27086(19) 0.31053(18) 0.5724(3) 0.0463(13) Uani 1 1 d . . . . .
H14A H 0.249499 0.289855 0.602561 0.056 Uiso 1 1 calc R U . . .
H14B H 0.276459 0.293850 0.540513 0.056 Uiso 1 1 calc R U . . .
C15 C 0.20081(17) 0.30341(18) 0.4965(3) 0.0448(14) Uani 1 1 d . . . . .
C16 C 0.16667(19) 0.2696(2) 0.5288(3) 0.0605(19) Uani 1 1 d . . . . .
H16 H 0.168708 0.266395 0.572476 0.073 Uiso 1 1 calc R U . . .
C17 C 0.12966(19) 0.2408(2) 0.4963(4) 0.0603(18) Uani 1 1 d . . . . .
H17 H 0.106726 0.217468 0.518150 0.072 Uiso 1 1 calc R U . . .
C18 C 0.1252(2) 0.2451(2) 0.4338(3) 0.0581(16) Uani 1 1 d . . . . .
H18 H 0.099236 0.225770 0.412603 0.070 Uiso 1 1 calc R U . . .
C19 C 0.1595(2) 0.27805(19) 0.4025(3) 0.0573(16) Uani 1 1 d . . . . .
H19 H 0.157276 0.281190 0.358833 0.069 Uiso 1 1 calc R U . . .
C20 C 0.19723(19) 0.30680(18) 0.4334(3) 0.0459(13) Uani 1 1 d . . . . .
H20 H 0.220723 0.328975 0.410679 0.055 Uiso 1 1 calc R U . . .
C21 C 0.23672(18) 0.3698(2) 0.5906(3) 0.0483(14) Uani 1 1 d . . . . .
C22 C 0.2423(2) 0.4091(3) 0.5758(4) 0.071(2) Uani 1 1 d . . . . .
H22 H 0.252239 0.420419 0.535176 0.085 Uiso 1 1 calc R U . . .
C23 C 0.2338(3) 0.4338(3) 0.6185(4) 0.087(3) Uani 1 1 d . . . . .
H23 H 0.237351 0.461178 0.607449 0.104 Uiso 1 1 calc R U . . .
C24 C 0.2196(2) 0.4159(2) 0.6789(3) 0.0536(15) Uani 1 1 d . . . . .
H24 H 0.213895 0.431621 0.709656 0.064 Uiso 1 1 calc R U . . .
C25 C 0.2140(2) 0.3757(3) 0.6929(4) 0.071(2) Uani 1 1 d . . . . .
H25 H 0.204151 0.364057 0.733422 0.085 Uiso 1 1 calc R U . . .
C26 C 0.2222(2) 0.3522(2) 0.6505(3) 0.0558(15) Uani 1 1 d . . . . .
H26 H 0.218093 0.324601 0.661016 0.067 Uiso 1 1 calc R U . . .
C27 C 0.42361(14) 0.55064(14) 0.4891(2) 0.0252(8) Uani 1 1 d . . . . .
C28 C 0.44492(15) 0.52750(16) 0.4773(2) 0.0317(10) Uani 1 1 d . . . . .
H28 H 0.428863 0.497029 0.471558 0.038 Uiso 1 1 calc R U . . .
C29 C 0.48970(16) 0.54940(18) 0.4741(3) 0.0400(12) Uani 1 1 d . . . . .
H29 H 0.504379 0.533838 0.466141 0.048 Uiso 1 1 calc R U . . .
C30 C 0.51317(16) 0.59376(18) 0.4824(3) 0.0410(12) Uani 1 1 d . . . . .
H30 H 0.543876 0.608483 0.480337 0.049 Uiso 1 1 calc R U . . .
C31 C 0.49229(16) 0.61665(16) 0.4936(2) 0.0358(11) Uani 1 1 d . . . . .
H31 H 0.508565 0.647144 0.499027 0.043 Uiso 1 1 calc R U . . .
C32 C 0.44753(15) 0.59530(15) 0.4971(2) 0.0305(9) Uani 1 1 d . . . . .
H32 H 0.433145 0.611159 0.505037 0.037 Uiso 1 1 calc R U . . .
C33 C 0.34948(15) 0.53042(15) 0.5680(2) 0.0324(10) Uani 1 1 d . . . . .
C34 C 0.3471(2) 0.5022(2) 0.6138(3) 0.0605(18) Uani 1 1 d . . . . .
H34 H 0.352314 0.479211 0.603813 0.073 Uiso 1 1 calc R U . . .
C35 C 0.3370(3) 0.5075(3) 0.6748(3) 0.084(3) Uani 1 1 d . . . . .
H35 H 0.336032 0.488507 0.706772 0.101 Uiso 1 1 calc R U . . .
C36 C 0.3286(3) 0.5400(3) 0.6888(3) 0.084(3) Uani 1 1 d . . . . .
H36 H 0.320921 0.542967 0.730243 0.101 Uiso 1 1 calc R U . . .
C37 C 0.3311(3) 0.5678(2) 0.6444(4) 0.082(3) Uani 1 1 d . . . . .
H37 H 0.325449 0.590351 0.654784 0.098 Uiso 1 1 calc R U . . .
C38 C 0.3420(2) 0.56364(17) 0.5831(3) 0.0546(17) Uani 1 1 d . . . . .
H38 H 0.344256 0.583644 0.551983 0.065 Uiso 1 1 calc R U . . .
C39 C 0.35223(13) 0.55151(13) 0.4336(2) 0.0239(8) Uani 1 1 d . . . . .
H39A H 0.365752 0.582307 0.446011 0.029 Uiso 1 1 calc R U . . .
H39B H 0.365377 0.550401 0.393485 0.029 Uiso 1 1 calc R U . . .
C40 C 0.30372(13) 0.53409(13) 0.4229(2) 0.0241(8) Uani 1 1 d . . . . .
H40A H 0.290511 0.537494 0.461579 0.029 Uiso 1 1 calc R U . . .
H40B H 0.289308 0.502865 0.412756 0.029 Uiso 1 1 calc R U . . .
C41 C 0.31644(14) 0.55323(14) 0.2888(2) 0.0285(9) Uani 1 1 d . . . . .
C42 C 0.31123(19) 0.51324(18) 0.2743(3) 0.0426(12) Uani 1 1 d . . . . .
H42 H 0.297788 0.490200 0.303526 0.051 Uiso 1 1 calc R U . . .
C43 C 0.3254(2) 0.5064(2) 0.2176(3) 0.0515(14) Uani 1 1 d . . . . .
H43 H 0.321476 0.478627 0.208267 0.062 Uiso 1 1 calc R U . . .
C44 C 0.34490(18) 0.5387(2) 0.1752(3) 0.0523(16) Uani 1 1 d . . . . .
H44 H 0.353644 0.533402 0.135854 0.063 Uiso 1 1 calc R U . . .
C45 C 0.3519(2) 0.5793(2) 0.1896(3) 0.0594(18) Uani 1 1 d . . . . .
H45 H 0.366728 0.602421 0.160931 0.071 Uiso 1 1 calc R U . . .
C46 C 0.33732(17) 0.58668(18) 0.2460(3) 0.0452(13) Uani 1 1 d . . . . .
H46 H 0.341651 0.614611 0.255228 0.054 Uiso 1 1 calc R U . . .
C47 C 0.23801(14) 0.54018(14) 0.3510(2) 0.0284(9) Uani 1 1 d . . . . .
C48 C 0.20957(15) 0.49594(15) 0.3554(3) 0.0369(11) Uani 1 1 d . . . . .
H48 H 0.220211 0.476906 0.364593 0.044 Uiso 1 1 calc R U . . .
C49 C 0.16593(16) 0.47969(17) 0.3463(3) 0.0436(13) Uani 1 1 d . . . . .
H49 H 0.146516 0.449414 0.349363 0.052 Uiso 1 1 calc R U . . .
C50 C 0.15011(15) 0.50734(18) 0.3327(3) 0.0408(12) Uani 1 1 d . . . . .
H50 H 0.119955 0.496036 0.326821 0.049 Uiso 1 1 calc R U . . .
C51 C 0.17840(16) 0.55129(17) 0.3279(3) 0.0389(12) Uani 1 1 d . . . . .
H51 H 0.167786 0.570217 0.317741 0.047 Uiso 1 1 calc R U . . .
C52 C 0.22231(15) 0.56781(16) 0.3377(2) 0.0348(10) Uani 1 1 d . . . . .
H52 H 0.241654 0.598126 0.335392 0.042 Uiso 1 1 calc R U . . .

loop_
_atom_site_aniso_label
_atom_site_aniso_U_11
_atom_site_aniso_U_22
_atom_site_aniso_U_33
_atom_site_aniso_U_23
_atom_site_aniso_U_13
_atom_site_aniso_U_12
Dy1 0.03117(14) 0.01706(13) 0.02886(14) 0.00441(9) 0.00998(10) 0.01456(10)
Dy2 0.01459(13) 0.01459(13) 0.0635(3) 0.000 0.000 0.00729(7)
Cl1 0.0338(6) 0.0347(6) 0.0778(9) 0.0222(6) 0.0102(6) 0.0221(5)
Cl2 0.0492(7) 0.0293(5) 0.0441(6) 0.0139(5) 0.0236(5) 0.0235(5)
Cl3 0.0343(5) 0.0208(5) 0.0390(6) 0.0036(4) 0.0001(4) 0.0142(4)
Cl4 0.0222(5) 0.0237(5) 0.0615(7) 0.0024(5) 0.0048(5) 0.0111(4)
P1 0.0209(5) 0.0345(6) 0.0587(8) 0.0275(6) 0.0124(5) 0.0144(5)
P2 0.0281(6) 0.0713(10) 0.0440(7) 0.0326(7) 0.0124(5) 0.0283(7)
P3 0.0232(5) 0.0208(5) 0.0253(5) -0.0002(4) 0.0011(4) 0.0128(4)
P4 0.0172(5) 0.0152(5) 0.0417(6) 0.0014(4) -0.0026(4) 0.0077(4)
O1 0.045(2) 0.0224(15) 0.0441(19) -0.0020(14) 0.0175(16) 0.0168(15)
O2 0.0367(18) 0.0426(19) 0.0444(19) 0.0223(16) 0.0170(15) 0.0282(16)
O3 0.0294(15) 0.0205(14) 0.0287(15) -0.0005(12) 0.0017(12) 0.0144(12)
O4 0.0224(15) 0.0165(14) 0.055(2) 0.0007(13) -0.0050(14) 0.0093(12)
C1 0.025(2) 0.029(2) 0.043(3) 0.010(2) -0.005(2) 0.0070(19)
C2 0.035(3) 0.031(3) 0.046(3) 0.011(2) 0.002(2) 0.004(2)
C3 0.050(3) 0.043(3) 0.048(3) 0.002(3) 0.007(3) 0.004(3)
C4 0.069(4) 0.054(4) 0.055(4) -0.011(3) 0.002(3) 0.021(3)
C5 0.078(5) 0.036(3) 0.064(4) 0.001(3) -0.003(4) 0.025(3)
C6 0.052(3) 0.033(3) 0.046(3) 0.013(2) 0.001(3) 0.017(2)
C7 0.034(3) 0.022(2) 0.099(5) 0.007(3) 0.038(3) 0.011(2)
C8 0.032(3) 0.054(4) 0.073(4) -0.006(3) 0.000(3) 0.013(3)
C9 0.037(3) 0.078(5) 0.082(5) -0.014(4) 0.000(3) 0.013(3)
C10 0.043(4) 0.063(4) 0.088(5) -0.016(4) -0.003(3) 0.018(3)
C11 0.036(3) 0.034(3) 0.095(5) 0.006(3) -0.006(3) 0.000(3)
C12 0.054(4) 0.036(3) 0.091(5) 0.009(3) 0.023(4) 0.011(3)
C13 0.038(3) 0.050(3) 0.059(4) 0.018(3) 0.008(3) 0.023(3)
C14 0.051(3) 0.037(3) 0.045(3) 0.010(2) 0.007(3) 0.018(3)
C15 0.032(3) 0.048(3) 0.067(4) 0.029(3) 0.015(2) 0.029(2)
C16 0.041(3) 0.083(5) 0.065(4) 0.043(4) 0.018(3) 0.037(3)
C17 0.034(3) 0.050(4) 0.090(5) 0.021(3) 0.007(3) 0.015(3)
C18 0.051(4) 0.047(3) 0.067(4) 0.003(3) 0.007(3) 0.017(3)
C19 0.053(4) 0.039(3) 0.062(4) -0.003(3) 0.012(3) 0.009(3)
C20 0.047(3) 0.036(3) 0.057(3) 0.013(2) 0.019(3) 0.022(3)
C21 0.039(3) 0.076(4) 0.039(3) -0.006(3) 0.005(2) 0.036(3)
C22 0.048(4) 0.102(6) 0.068(4) -0.050(4) 0.003(3) 0.041(4)
C23 0.084(6) 0.099(7) 0.095(6) -0.034(5) -0.007(5) 0.059(5)
C24 0.058(4) 0.070(4) 0.047(3) -0.013(3) 0.007(3) 0.042(3)
C25 0.063(4) 0.090(6) 0.060(4) -0.016(4) -0.006(3) 0.039(4)
C26 0.053(4) 0.073(4) 0.044(3) 0.001(3) 0.002(3) 0.033(3)
C27 0.026(2) 0.031(2) 0.023(2) -0.0001(17) -0.0023(16) 0.0173(18)
C28 0.029(2) 0.032(2) 0.039(3) 0.003(2) -0.0009(19) 0.020(2)
C29 0.031(2) 0.048(3) 0.051(3) 0.000(2) 0.000(2) 0.026(2)
C30 0.025(2) 0.046(3) 0.050(3) 0.002(2) -0.002(2) 0.016(2)
C31 0.029(2) 0.032(2) 0.041(3) -0.002(2) -0.004(2) 0.011(2)
C32 0.030(2) 0.031(2) 0.032(2) -0.0027(18) -0.0042(18) 0.017(2)
C33 0.032(2) 0.031(2) 0.030(2) -0.0036(18) 0.0041(19) 0.012(2)
C34 0.086(5) 0.079(5) 0.034(3) 0.011(3) 0.015(3) 0.054(4)
C35 0.111(7) 0.112(7) 0.033(3) 0.011(4) 0.018(4) 0.059(6)
C36 0.084(5) 0.075(5) 0.047(4) -0.019(4) 0.031(4) 0.004(4)
C37 0.096(6) 0.034(3) 0.081(5) -0.013(3) 0.059(5) 0.006(3)
C38 0.062(4) 0.027(3) 0.061(4) 0.000(2) 0.036(3) 0.012(3)
C39 0.022(2) 0.0201(19) 0.031(2) 0.0018(16) 0.0010(16) 0.0118(16)
C40 0.0201(19) 0.0177(19) 0.035(2) 0.0015(16) 0.0012(16) 0.0096(16)
C41 0.020(2) 0.028(2) 0.036(2) 0.0065(18) -0.0038(17) 0.0106(17)
C42 0.054(3) 0.041(3) 0.039(3) 0.010(2) 0.011(2) 0.028(3)
C43 0.065(4) 0.066(4) 0.040(3) 0.001(3) 0.007(3) 0.044(3)
C44 0.035(3) 0.088(5) 0.033(3) 0.005(3) 0.001(2) 0.030(3)
C45 0.048(3) 0.061(4) 0.042(3) 0.020(3) 0.001(3) 0.007(3)
C46 0.038(3) 0.034(3) 0.045(3) 0.012(2) -0.006(2) 0.005(2)
C47 0.022(2) 0.024(2) 0.040(2) -0.0036(18) -0.0031(18) 0.0118(18)
C48 0.025(2) 0.024(2) 0.061(3) -0.001(2) -0.002(2) 0.0121(19)
C49 0.021(2) 0.031(3) 0.069(4) -0.005(2) -0.001(2) 0.006(2)
C50 0.019(2) 0.047(3) 0.055(3) -0.014(2) -0.005(2) 0.016(2)
C51 0.032(2) 0.040(3) 0.053(3) -0.014(2) -0.014(2) 0.024(2)
C52 0.028(2) 0.028(2) 0.050(3) -0.005(2) -0.008(2) 0.015(2)

loop_
_atom_type_symbol
_atom_type_description
_atom_type_scat_dispersion_real
_atom_type_scat_dispersion_imag
_atom_type_scat_source
C C 0.0181 0.0091 'International Tables Vol C Tables 4.2.6.8 and 6.1.1.4'
H H 0.0000 0.0000 'International Tables Vol C Tables 4.2.6.8 and 6.1.1.4'
Cl Cl 0.3639 0.7018 'International Tables Vol C Tables 4.2.6.8 and 6.1.1.4'
Dy Dy -9.8046 9.8477 'International Tables Vol C Tables 4.2.6.8 and 6.1.1.4'
O O 0.0492 0.0322 'International Tables Vol C Tables 4.2.6.8 and 6.1.1.4'
P P 0.2955 0.4335 'International Tables Vol C Tables 4.2.6.8 and 6.1.1.4'

loop_
_geom_angle_atom_site_label_1
_geom_angle_atom_site_label_2
_geom_angle_atom_site_label_3
_geom_angle
_geom_angle_site_symmetry_1
_geom_angle_site_symmetry_3
_geom_angle_publ_flag
Cl1 Dy1 Cl3 171.61(4) . . ?
Cl2 Dy1 Cl1 93.39(4) . . ?
Cl2 Dy1 Cl3 94.71(4) . . ?
O1 Dy1 Cl1 88.83(10) . . ?
O1 Dy1 Cl2 96.14(9) . . ?
O1 Dy1 Cl3 88.11(10) . . ?
O2 Dy1 Cl1 88.47(9) . . ?
O2 Dy1 Cl2 174.59(10) . . ?
O2 Dy1 Cl3 83.66(9) . . ?
O2 Dy1 O1 88.98(13) . . ?
O3 Dy1 Cl1 92.19(8) . . ?
O3 Dy1 Cl2 83.67(8) . . ?
O3 Dy1 Cl3 90.90(8) . . ?
O3 Dy1 O1 178.97(13) . . ?
O3 Dy1 O2 91.18(12) . . ?
Cl4 Dy2 Cl4 94.47(4) 3_565 2_665 ?
Cl4 Dy2 Cl4 94.47(4) 3_565 . ?
Cl4 Dy2 Cl4 94.47(4) . 2_665 ?
O4 Dy2 Cl4 98.28(8) 3_565 . ?
O4 Dy2 Cl4 167.09(8) 3_565 2_665 ?
O4 Dy2 Cl4 98.28(8) 2_665 3_565 ?
O4 Dy2 Cl4 82.58(9) 2_665 2_665 ?
O4 Dy2 Cl4 167.09(8) . 3_565 ?
O4 Dy2 Cl4 82.59(9) . . ?
O4 Dy2 Cl4 167.09(8) 2_665 . ?
O4 Dy2 Cl4 82.58(9) 3_565 3_565 ?
O4 Dy2 Cl4 98.28(8) . 2_665 ?
O4 Dy2 O4 85.40(12) 3_565 2_665 ?
O4 Dy2 O4 85.40(12) 2_665 . ?
O4 Dy2 O4 85.40(12) 3_565 . ?
O1 P1 C1 110.3(2) 5 . ?
O1 P1 C7 109.9(3) 5 . ?
O1 P1 C13 112.6(2) 5 . ?
C1 P1 C7 108.5(2) . . ?
C13 P1 C1 112.8(3) . . ?
C13 P1 C7 102.4(3) . . ?
O2 P2 C14 108.3(2) . . ?
O2 P2 C15 112.4(2) . . ?
O2 P2 C21 110.6(3) . . ?
C15 P2 C14 105.4(3) . . ?
C21 P2 C14 110.6(3) . . ?
C21 P2 C15 109.3(3) . . ?
O3 P3 C27 112.18(19) . . ?
O3 P3 C33 108.3(2) . . ?
O3 P3 C39 113.20(19) . . ?
C27 P3 C39 103.5(2) . . ?
C33 P3 C27 108.4(2) . . ?
C33 P3 C39 111.1(2) . . ?
O4 P4 C40 112.4(2) . . ?
O4 P4 C41 107.9(2) . . ?
O4 P4 C47 112.11(19) . . ?
C40 P4 C47 107.2(2) . . ?
C41 P4 C40 109.1(2) . . ?
C41 P4 C47 108.0(2) . . ?
P1 O1 Dy1 159.8(2) 9_554 . ?
P2 O2 Dy1 173.6(2) . . ?
P3 O3 Dy1 152.94(19) . . ?
P4 O4 Dy2 148.0(2) . . ?
C2 C1 P1 120.7(4) . . ?
C6 C1 P1 120.3(4) . . ?
C6 C1 C2 118.9(5) . . ?
C1 C2 H2 120.0 . . ?
C3 C2 C1 120.0(5) . . ?
C3 C2 H2 120.0 . . ?
C2 C3 H3 119.6 . . ?
C2 C3 C4 120.8(6) . . ?
C4 C3 H3 119.6 . . ?
C3 C4 H4 119.7 . . ?
C3 C4 C5 120.5(7) . . ?
C5 C4 H4 119.7 . . ?
C4 C5 H5 120.2 . . ?
C6 C5 C4 119.6(6) . . ?
C6 C5 H5 120.2 . . ?
C1 C6 H6 119.9 . . ?
C5 C6 C1 120.2(5) . . ?
C5 C6 H6 119.9 . . ?
C8 C7 P1 119.1(4) . . ?
C8 C7 C12 119.4(7) . . ?
C12 C7 P1 121.4(6) . . ?
C7 C8 H8 119.6 . . ?
C7 C8 C9 120.8(7) . . ?
C9 C8 H8 119.6 . . ?
C8 C9 H9 119.6 . . ?
C10 C9 C8 120.7(8) . . ?
C10 C9 H9 119.6 . . ?
C9 C10 H10 120.0 . . ?
C9 C10 C11 119.9(7) . . ?
C11 C10 H10 120.0 . . ?
C10 C11 H11 119.6 . . ?
C10 C11 C12 120.9(6) . . ?
C12 C11 H11 119.6 . . ?
C7 C12 C11 118.0(8) . . ?
C7 C12 H12 121.0 . . ?
C11 C12 H12 121.0 . . ?
P1 C13 H13A 109.6 . . ?
P1 C13 H13B 109.6 . . ?
H13A C13 H13B 108.1 . . ?
C14 C13 P1 110.1(4) . . ?
C14 C13 H13A 109.6 . . ?
C14 C13 H13B 109.6 . . ?
P2 C14 H14A 109.9 . . ?
P2 C14 H14B 109.9 . . ?
C13 C14 P2 109.1(4) . . ?
C13 C14 H14A 109.9 . . ?
C13 C14 H14B 109.9 . . ?
H14A C14 H14B 108.3 . . ?
C16 C15 P2 122.1(5) . . ?
C20 C15 P2 118.9(4) . . ?
C20 C15 C16 119.1(6) . . ?
C15 C16 H16 120.4 . . ?
C17 C16 C15 119.2(6) . . ?
C17 C16 H16 120.4 . . ?
C16 C17 H17 119.0 . . ?
C18 C17 C16 122.0(6) . . ?
C18 C17 H17 119.0 . . ?
C17 C18 H18 121.0 . . ?
C17 C18 C19 118.1(7) . . ?
C19 C18 H18 121.0 . . ?
C18 C19 H19 119.4 . . ?
C18 C19 C20 121.3(7) . . ?
C20 C19 H19 119.4 . . ?
C15 C20 C19 120.4(5) . . ?
C15 C20 H20 119.8 . . ?
C19 C20 H20 119.8 . . ?
C22 C21 P2 118.7(5) . . ?
C22 C21 C26 120.4(6) . . ?
C26 C21 P2 120.9(5) . . ?
C21 C22 H22 118.9 . . ?
C21 C22 C23 122.1(8) . . ?
C23 C22 H22 118.9 . . ?
C22 C23 H23 121.5 . . ?
C22 C23 C24 116.9(9) . . ?
C24 C23 H23 121.5 . . ?
C23 C24 H24 120.0 . . ?
C25 C24 C23 120.0(6) . . ?
C25 C24 H24 120.0 . . ?
C24 C25 H25 119.0 . . ?
C26 C25 C24 122.0(7) . . ?
C26 C25 H25 119.0 . . ?
C21 C26 H26 120.7 . . ?
C25 C26 C21 118.6(7) . . ?
C25 C26 H26 120.7 . . ?
C28 C27 P3 120.5(4) . . ?
C32 C27 P3 119.7(3) . . ?
C32 C27 C28 119.7(4) . . ?
C27 C28 H28 120.3 . . ?
C29 C28 C27 119.4(5) . . ?
C29 C28 H28 120.3 . . ?
C28 C29 H29 119.8 . . ?
C30 C29 C28 120.4(5) . . ?
C30 C29 H29 119.8 . . ?
C29 C30 H30 119.8 . . ?
C31 C30 C29 120.3(5) . . ?
C31 C30 H30 119.8 . . ?
C30 C31 H31 120.0 . . ?
C30 C31 C32 120.1(5) . . ?
C32 C31 H31 120.0 . . ?
C27 C32 H32 120.0 . . ?
C31 C32 C27 120.1(4) . . ?
C31 C32 H32 120.0 . . ?
C34 C33 P3 117.1(4) . . ?
C38 C33 P3 123.1(4) . . ?
C38 C33 C34 119.7(5) . . ?
C33 C34 H34 120.2 . . ?
C33 C34 C35 119.6(7) . . ?
C35 C34 H34 120.2 . . ?
C34 C35 H35 120.0 . . ?
C36 C35 C34 120.1(8) . . ?
C36 C35 H35 120.0 . . ?
C35 C36 H36 119.7 . . ?
C37 C36 C35 120.5(6) . . ?
C37 C36 H36 119.7 . . ?
C36 C37 H37 119.8 . . ?
C36 C37 C38 120.5(7) . . ?
C38 C37 H37 119.8 . . ?
C33 C38 C37 119.6(6) . . ?
C33 C38 H38 120.2 . . ?
C37 C38 H38 120.2 . . ?
P3 C39 H39A 108.3 . . ?
P3 C39 H39B 108.3 . . ?
H39A C39 H39B 107.4 . . ?
C40 C39 P3 115.8(3) . . ?
C40 C39 H39A 108.3 . . ?
C40 C39 H39B 108.3 . . ?
P4 C40 H40A 109.6 . . ?
P4 C40 H40B 109.6 . . ?
C39 C40 P4 110.5(3) . . ?
C39 C40 H40A 109.6 . . ?
C39 C40 H40B 109.6 . . ?
H40A C40 H40B 108.1 . . ?
C42 C41 P4 122.1(4) . . ?
C42 C41 C46 118.5(5) . . ?
C46 C41 P4 119.3(4) . . ?
C41 C42 H42 119.8 . . ?
C41 C42 C43 120.5(5) . . ?
C43 C42 H42 119.8 . . ?
C42 C43 H43 119.5 . . ?
C44 C43 C42 121.1(6) . . ?
C44 C43 H43 119.5 . . ?
C43 C44 H44 120.3 . . ?
C43 C44 C45 119.4(6) . . ?
C45 C44 H44 120.3 . . ?
C44 C45 H45 119.8 . . ?
C44 C45 C46 120.4(5) . . ?
C46 C45 H45 119.8 . . ?
C41 C46 C45 120.1(6) . . ?
C41 C46 H46 120.0 . . ?
C45 C46 H46 120.0 . . ?
C48 C47 P4 121.6(3) . . ?
C52 C47 P4 118.6(3) . . ?
C52 C47 C48 119.8(4) . . ?
C47 C48 H48 120.0 . . ?
C49 C48 C47 119.9(5) . . ?
C49 C48 H48 120.0 . . ?
C48 C49 H49 119.8 . . ?
C48 C49 C50 120.4(5) . . ?
C50 C49 H49 119.8 . . ?
C49 C50 H50 120.1 . . ?
C51 C50 C49 119.7(4) . . ?
C51 C50 H50 120.1 . . ?
C50 C51 H51 120.0 . . ?
C50 C51 C52 120.0(5) . . ?
C52 C51 H51 120.0 . . ?
C47 C52 C51 120.1(4) . . ?
C47 C52 H52 119.9 . . ?
C51 C52 H52 119.9 . . ?

loop_
_geom_bond_atom_site_label_1
_geom_bond_atom_site_label_2
_geom_bond_distance
_geom_bond_site_symmetry_2
_geom_bond_publ_flag
Dy1 Cl1 2.6320(12) . ?
Dy1 Cl2 2.6126(11) . ?
Dy1 Cl3 2.6506(11) . ?
Dy1 O1 2.251(3) . ?
Dy1 O2 2.233(3) . ?
Dy1 O3 2.232(3) . ?
Dy2 Cl4 2.6214(11) . ?
Dy2 Cl4 2.6215(11) 2_665 ?
Dy2 Cl4 2.6212(11) 3_565 ?
Dy2 O4 2.273(3) . ?
Dy2 O4 2.273(3) 2_665 ?
Dy2 O4 2.273(3) 3_565 ?
P1 O1 1.500(3) 5 ?
P1 C1 1.798(6) . ?
P1 C7 1.849(7) . ?
P1 C13 1.796(6) . ?
P2 O2 1.505(3) . ?
P2 C14 1.841(6) . ?
P2 C15 1.784(6) . ?
P2 C21 1.744(6) . ?
P3 O3 1.512(3) . ?
P3 C27 1.795(4) . ?
P3 C33 1.793(5) . ?
P3 C39 1.802(4) . ?
P4 O4 1.511(3) . ?
P4 C40 1.802(4) . ?
P4 C41 1.802(5) . ?
P4 C47 1.805(4) . ?
C1 C2 1.405(7) . ?
C1 C6 1.391(7) . ?
C2 H2 0.9500 . ?
C2 C3 1.362(9) . ?
C3 H3 0.9500 . ?
C3 C4 1.365(10) . ?
C4 H4 0.9500 . ?
C4 C5 1.383(10) . ?
C5 H5 0.9500 . ?
C5 C6 1.380(9) . ?
C6 H6 0.9500 . ?
C7 C8 1.363(10) . ?
C7 C12 1.383(8) . ?
C8 H8 0.9500 . ?
C8 C9 1.401(9) . ?
C9 H9 0.9500 . ?
C9 C10 1.335(11) . ?
C10 H10 0.9500 . ?
C10 C11 1.353(11) . ?
C11 H11 0.9500 . ?
C11 C12 1.434(10) . ?
C12 H12 0.9500 . ?
C13 H13A 0.9900 . ?
C13 H13B 0.9900 . ?
C13 C14 1.491(8) . ?
C14 H14A 0.9900 . ?
C14 H14B 0.9900 . ?
C15 C16 1.395(8) . ?
C15 C20 1.369(9) . ?
C16 H16 0.9500 . ?
C16 C17 1.389(10) . ?
C17 H17 0.9500 . ?
C17 C18 1.364(10) . ?
C18 H18 0.9500 . ?
C18 C19 1.376(9) . ?
C19 H19 0.9500 . ?
C19 C20 1.386(9) . ?
C20 H20 0.9500 . ?
C21 C22 1.352(11) . ?
C21 C26 1.407(9) . ?
C22 H22 0.9500 . ?
C22 C23 1.403(9) . ?
C23 H23 0.9500 . ?
C23 C24 1.420(12) . ?
C24 H24 0.9500 . ?
C24 C25 1.378(11) . ?
C25 H25 0.9500 . ?
C25 C26 1.364(10) . ?
C26 H26 0.9500 . ?
C27 C28 1.397(6) . ?
C27 C32 1.392(6) . ?
C28 H28 0.9500 . ?
C28 C29 1.385(7) . ?
C29 H29 0.9500 . ?
C29 C30 1.383(8) . ?
C30 H30 0.9500 . ?
C30 C31 1.374(7) . ?
C31 H31 0.9500 . ?
C31 C32 1.386(7) . ?
C32 H32 0.9500 . ?
C33 C34 1.379(8) . ?
C33 C38 1.377(7) . ?
C34 H34 0.9500 . ?
C34 C35 1.394(9) . ?
C35 H35 0.9500 . ?
C35 C36 1.371(13) . ?
C36 H36 0.9500 . ?
C36 C37 1.343(13) . ?
C37 H37 0.9500 . ?
C37 C38 1.399(9) . ?
C38 H38 0.9500 . ?
C39 H39A 0.9900 . ?
C39 H39B 0.9900 . ?
C39 C40 1.536(6) . ?
C40 H40A 0.9900 . ?
C40 H40B 0.9900 . ?
C41 C42 1.379(7) . ?
C41 C46 1.390(7) . ?
C42 H42 0.9500 . ?
C42 C43 1.384(8) . ?
C43 H43 0.9500 . ?
C43 C44 1.355(9) . ?
C44 H44 0.9500 . ?
C44 C45 1.376(10) . ?
C45 H45 0.9500 . ?
C45 C46 1.390(9) . ?
C46 H46 0.9500 . ?
C47 C48 1.389(6) . ?
C47 C52 1.385(6) . ?
C48 H48 0.9500 . ?
C48 C49 1.377(7) . ?
C49 H49 0.9500 . ?
C49 C50 1.391(8) . ?
C50 H50 0.9500 . ?
C50 C51 1.380(7) . ?
C51 H51 0.9500 . ?
C51 C52 1.387(7) . ?
C52 H52 0.9500 . ?

loop_
_geom_torsion_atom_site_label_1
_geom_torsion_atom_site_label_2
_geom_torsion_atom_site_label_3
_geom_torsion_atom_site_label_4
_geom_torsion
_geom_torsion_site_symmetry_1
_geom_torsion_site_symmetry_2
_geom_torsion_site_symmetry_3
_geom_torsion_site_symmetry_4
_geom_torsion_publ_flag
P1 C1 C2 C3 175.0(4) . . . . ?
P1 C1 C6 C5 -173.9(5) . . . . ?
P1 C7 C8 C9 179.5(5) . . . . ?
P1 C7 C12 C11 178.3(5) . . . . ?
P1 C13 C14 P2 -177.7(3) . . . . ?
P2 C15 C16 C17 179.3(5) . . . . ?
P2 C15 C20 C19 -177.9(5) . . . . ?
P2 C21 C22 C23 -178.7(6) . . . . ?
P2 C21 C26 C25 178.2(5) . . . . ?
P3 C27 C28 C29 178.4(4) . . . . ?
P3 C27 C32 C31 -178.3(4) . . . . ?
P3 C33 C34 C35 176.6(6) . . . . ?
P3 C33 C38 C37 -177.6(5) . . . . ?
P3 C39 C40 P4 -175.8(2) . . . . ?
P4 C41 C42 C43 176.3(5) . . . . ?
P4 C41 C46 C45 -177.2(4) . . . . ?
P4 C47 C48 C49 -178.0(4) . . . . ?
P4 C47 C52 C51 177.2(4) . . . . ?
O1 P1 C1 C2 168.5(4) 5 . . . ?
O1 P1 C1 C6 -15.4(5) 5 . . . ?
O1 P1 C7 C8 20.8(5) 5 . . . ?
O1 P1 C7 C12 -161.3(5) 5 . . . ?
O1 P1 C13 C14 -58.9(5) 5 . . . ?
O2 P2 C14 C13 59.1(5) . . . . ?
O2 P2 C15 C16 175.7(5) . . . . ?
O2 P2 C15 C20 -3.9(5) . . . . ?
O2 P2 C21 C22 26.0(6) . . . . ?
O2 P2 C21 C26 -152.5(5) . . . . ?
O3 P3 C27 C28 -0.8(4) . . . . ?
O3 P3 C27 C32 177.3(3) . . . . ?
O3 P3 C33 C34 38.4(5) . . . . ?
O3 P3 C33 C38 -145.4(5) . . . . ?
O3 P3 C39 C40 56.0(4) . . . . ?
O4 P4 C40 C39 -56.4(3) . . . . ?
O4 P4 C41 C42 161.9(4) . . . . ?
O4 P4 C41 C46 -20.0(4) . . . . ?
O4 P4 C47 C48 -164.4(4) . . . . ?
O4 P4 C47 C52 17.4(5) . . . . ?
C1 P1 C7 C8 -99.8(5) . . . . ?
C1 P1 C7 C12 78.1(5) . . . . ?
C1 P1 C13 C14 66.7(5) . . . . ?
C1 C2 C3 C4 -0.8(9) . . . . ?
C2 C1 C6 C5 2.3(8) . . . . ?
C2 C3 C4 C5 1.7(11) . . . . ?
C3 C4 C5 C6 -0.5(11) . . . . ?
C4 C5 C6 C1 -1.5(10) . . . . ?
C6 C1 C2 C3 -1.2(8) . . . . ?
C7 P1 C1 C2 -71.1(5) . . . . ?
C7 P1 C1 C6 105.0(5) . . . . ?
C7 P1 C13 C14 -176.9(4) . . . . ?
C7 C8 C9 C10 -1.8(11) . . . . ?
C8 C7 C12 C11 -3.8(9) . . . . ?
C8 C9 C10 C11 4.3(12) . . . . ?
C9 C10 C11 C12 -6.6(12) . . . . ?
C10 C11 C12 C7 6.4(11) . . . . ?
C12 C7 C8 C9 1.7(10) . . . . ?
C13 P1 C1 C2 41.6(5) . . . . ?
C13 P1 C1 C6 -142.2(4) . . . . ?
C13 P1 C7 C8 140.7(5) . . . . ?
C13 P1 C7 C12 -41.5(5) . . . . ?
C14 P2 C15 C16 57.9(6) . . . . ?
C14 P2 C15 C20 -121.7(4) . . . . ?
C14 P2 C21 C22 146.0(5) . . . . ?
C14 P2 C21 C26 -32.4(6) . . . . ?
C15 P2 C14 C13 179.6(4) . . . . ?
C15 P2 C21 C22 -98.3(5) . . . . ?
C15 P2 C21 C26 83.2(5) . . . . ?
C15 C16 C17 C18 -1.5(11) . . . . ?
C16 C15 C20 C19 2.5(9) . . . . ?
C16 C17 C18 C19 2.6(11) . . . . ?
C17 C18 C19 C20 -1.2(10) . . . . ?
C18 C19 C20 C15 -1.3(10) . . . . ?
C20 C15 C16 C17 -1.1(9) . . . . ?
C21 P2 C14 C13 -62.3(5) . . . . ?
C21 P2 C15 C16 -61.1(6) . . . . ?
C21 P2 C15 C20 119.4(5) . . . . ?
C21 C22 C23 C24 0.9(11) . . . . ?
C22 C21 C26 C25 -0.3(10) . . . . ?
C22 C23 C24 C25 -1.1(11) . . . . ?
C23 C24 C25 C26 0.7(11) . . . . ?
C24 C25 C26 C21 0.0(11) . . . . ?
C26 C21 C22 C23 -0.2(11) . . . . ?
C27 P3 O3 Dy1 -74.0(4) . . . . ?
C27 P3 C33 C34 -83.5(5) . . . . ?
C27 P3 C33 C38 92.7(5) . . . . ?
C27 P3 C39 C40 177.7(3) . . . . ?
C27 C28 C29 C30 -0.1(8) . . . . ?
C28 C27 C32 C31 -0.2(7) . . . . ?
C28 C29 C30 C31 -0.3(8) . . . . ?
C29 C30 C31 C32 0.4(8) . . . . ?
C30 C31 C32 C27 -0.2(8) . . . . ?
C32 C27 C28 C29 0.3(7) . . . . ?
C33 P3 O3 Dy1 166.5(4) . . . . ?
C33 P3 C27 C28 118.8(4) . . . . ?
C33 P3 C27 C32 -63.1(4) . . . . ?
C33 P3 C39 C40 -66.2(4) . . . . ?
C33 C34 C35 C36 1.5(13) . . . . ?
C34 C33 C38 C37 -1.5(10) . . . . ?
C34 C35 C36 C37 -1.9(14) . . . . ?
C35 C36 C37 C38 0.6(14) . . . . ?
C36 C37 C38 C33 1.1(12) . . . . ?
C38 C33 C34 C35 0.2(11) . . . . ?
C39 P3 O3 Dy1 42.7(5) . . . . ?
C39 P3 C27 C28 -123.2(4) . . . . ?
C39 P3 C27 C32 54.9(4) . . . . ?
C39 P3 C33 C34 163.4(5) . . . . ?
C39 P3 C33 C38 -20.4(5) . . . . ?
C40 P4 O4 Dy2 -48.5(4) . . . . ?
C40 P4 C41 C42 39.6(5) . . . . ?
C40 P4 C41 C46 -142.4(4) . . . . ?
C40 P4 C47 C48 -40.6(5) . . . . ?
C40 P4 C47 C52 141.2(4) . . . . ?
C41 P4 O4 Dy2 -168.8(3) . . . . ?
C41 P4 C40 C39 63.2(3) . . . . ?
C41 P4 C47 C48 76.8(5) . . . . ?
C41 P4 C47 C52 -101.4(4) . . . . ?
C41 C42 C43 C44 0.3(9) . . . . ?
C42 C41 C46 C45 0.9(8) . . . . ?
C42 C43 C44 C45 2.1(9) . . . . ?
C43 C44 C45 C46 -3.0(9) . . . . ?
C44 C45 C46 C41 1.5(9) . . . . ?
C46 C41 C42 C43 -1.8(8) . . . . ?
C47 P4 O4 Dy2 72.3(4) . . . . ?
C47 P4 C40 C39 180.0(3) . . . . ?
C47 P4 C41 C42 -76.7(4) . . . . ?
C47 P4 C41 C46 101.4(4) . . . . ?
C47 C48 C49 C50 0.1(9) . . . . ?
C48 C47 C52 C51 -1.1(8) . . . . ?
C48 C49 C50 C51 0.5(9) . . . . ?
C49 C50 C51 C52 -1.3(9) . . . . ?
C50 C51 C52 C47 1.6(8) . . . . ?
C52 C47 C48 C49 0.2(8) . . . . ?
